data_2230068
loop_
_publ_author_name
'Dardouri, Rachida'
'Rodi, Youssef Kandri'
'Ladeira, Sonia'
'Essassi, El Mokhtar'
'Ng, Seik Weng'

_publ_section_title
;
 3-Hexadecyl-1,5-dimethyl-1<i>H</i>-1,5-benzodiazepine-2,4(3<i>H</i>,5<i>H</i>)-dione
;
_journal_coeditor_code LH5231
_journal_issue 5
_journal_name_full 'Acta Crystallographica Section E'
_journal_page_first o1155
_journal_paper_doi 10.1107/S1600536811013663
_journal_volume 67
_journal_year 2011
_chemical_formula_iupac 'C27 H44 N2 O2'
_chemical_formula_moiety 'C27 H44 N2 O2'
_chemical_formula_sum 'C27 H44 N2 O2'
_chemical_formula_weight 428.64
_chemical_name_systematic
;
3-Hexadecyl-1,5-dimethyl-1<i>H</i>-1,5-benzodiazepine-
2,4(3<i>H</i>,5<i>H</i>)-dione
;
_space_group_IT_number 14
_symmetry_cell_setting monoclinic
_symmetry_space_group_name_Hall '-P 2ybc'
_symmetry_space_group_name_H-M 'P 1 21/c 1'
_atom_sites_solution_hydrogens geom
_atom_sites_solution_primary direct
_atom_sites_solution_secondary difmap
_audit_creation_method SHELXL-97
_cell_angle_alpha 90.00
_cell_angle_beta 114.6110(10)
_cell_angle_gamma 90.00
_cell_formula_units_Z 4
_cell_length_a 8.14260(10)
_cell_length_b 36.2705(5)
_cell_length_c 9.40900(10)
_cell_measurement_reflns_used 9990
_cell_measurement_temperature 293(2)
_cell_measurement_theta_max 30.0
_cell_measurement_theta_min 2.6
_cell_volume 2526.38(6)
_computing_cell_refinement 'SAINT (Bruker, 2008)'
_computing_data_collection 'APEX2 (Bruker, 2008)'
_computing_data_reduction 'SAINT (Bruker, 2008)'
_computing_molecular_graphics 'X-SEED (Barbour, 2001)'
_computing_publication_material 'publCIF (Westrip, 2010)'
_computing_structure_refinement 'SHELXL97 (Sheldrick, 2008)'
_computing_structure_solution 'SHELXS97 (Sheldrick, 2008)'
_diffrn_ambient_temperature 293(2)
_diffrn_measured_fraction_theta_full 0.996
_diffrn_measured_fraction_theta_max 0.996
_diffrn_measurement_device_type 'Bruker X8 APEXII'
_diffrn_measurement_method '\f and \w'
_diffrn_radiation_monochromator graphite
_diffrn_radiation_source 'fine-focus sealed tube'
_diffrn_radiation_type MoK\a
_diffrn_radiation_wavelength 0.71073
_diffrn_reflns_av_R_equivalents 0.0363
_diffrn_reflns_av_sigmaI/netI 0.0342
_diffrn_reflns_limit_h_max 11
_diffrn_reflns_limit_h_min -10
_diffrn_reflns_limit_k_max 51
_diffrn_reflns_limit_k_min -50
_diffrn_reflns_limit_l_max 13
_diffrn_reflns_limit_l_min -12
_diffrn_reflns_number 45223
_diffrn_reflns_theta_full 30.00
_diffrn_reflns_theta_max 30.00
_diffrn_reflns_theta_min 2.45
_diffrn_standards_decay_% 0
_diffrn_standards_interval_count 0
_diffrn_standards_interval_time 0
_diffrn_standards_number 0
_exptl_absorpt_coefficient_mu 0.070
_exptl_absorpt_correction_type none
_exptl_crystal_colour Colorless
_exptl_crystal_density_diffrn 1.127
_exptl_crystal_density_method 'not measured'
_exptl_crystal_description Plate
_exptl_crystal_F_000 944
_exptl_crystal_size_max 0.50
_exptl_crystal_size_mid 0.30
_exptl_crystal_size_min 0.10
_refine_diff_density_max 0.335
_refine_diff_density_min -0.258
_refine_ls_extinction_method none
_refine_ls_goodness_of_fit_ref 1.031
_refine_ls_hydrogen_treatment constr
_refine_ls_matrix_type full
_refine_ls_number_parameters 282
_refine_ls_number_reflns 7353
_refine_ls_number_restraints 0
_refine_ls_restrained_S_all 1.031
_refine_ls_R_factor_all 0.0803
_refine_ls_R_factor_gt 0.0503
_refine_ls_shift/su_max 0.001
_refine_ls_shift/su_mean 0.001
_refine_ls_structure_factor_coef Fsqd
_refine_ls_weighting_details 'calc w=1/[\s^2^(Fo^2^)+(0.0871P)^2^+0.3018P] where P=(Fo^2^+2Fc^2^)/3'
_refine_ls_weighting_scheme calc
_refine_ls_wR_factor_gt 0.1403
_refine_ls_wR_factor_ref 0.1590
_reflns_number_gt 5105
_reflns_number_total 7353
_reflns_threshold_expression I>2\s(I)
_cod_data_source_file lh5231.cif
_cod_data_source_block I
_cod_original_cell_volume 2526.38(5)
_cod_original_sg_symbol_H-M 'P 21/c'
_cod_database_code 2230068
_cod_database_fobs_code 2230068

loop_
_symmetry_equiv_pos_as_xyz
'x, y, z'
'-x, y+1/2, -z+1/2'
'-x, -y, -z'
'x, -y-1/2, z-1/2'

loop_
_atom_site_type_symbol
_atom_site_label
_atom_site_fract_x
_atom_site_fract_y
_atom_site_fract_z
_atom_site_U_iso_or_equiv
_atom_site_adp_type
_atom_site_calc_flag
_atom_site_refinement_flags
_atom_site_occupancy
_atom_site_disorder_assembly
_atom_site_disorder_group
O O1 0.02825(12) 0.20901(2) 0.37201(10) 0.0323(2) Uani d . 1 . .
O O2 -0.39162(13) 0.17141(3) 0.40983(10) 0.0376(2) Uani d . 1 . .
N N1 -0.19184(13) 0.22225(3) 0.13447(11) 0.0271(2) Uani d . 1 . .
N N2 -0.51023(13) 0.19449(3) 0.16414(12) 0.0268(2) Uani d . 1 . .
C C1 -0.35060(17) 0.21187(3) 0.00186(14) 0.0273(3) Uani d . 1 . .
C C2 -0.3522(2) 0.21567(4) -0.14654(15) 0.0400(3) Uani d . 1 . .
H H2 -0.2498 0.2243 -0.1560 0.048 Uiso calc R 1 . .
C C3 -0.5039(2) 0.20671(4) -0.27923(16) 0.0491(4) Uani d . 1 . .
H H3 -0.5028 0.2088 -0.3773 0.059 Uiso calc R 1 . .
C C4 -0.6573(2) 0.19462(4) -0.26542(17) 0.0485(4) Uani d . 1 . .
H H4 -0.7606 0.1891 -0.3546 0.058 Uiso calc R 1 . .
C C5 -0.65797(19) 0.19072(3) -0.11957(16) 0.0384(3) Uani d . 1 . .
H H5 -0.7621 0.1825 -0.1117 0.046 Uiso calc R 1 . .
C C6 -0.50464(16) 0.19891(3) 0.01618(14) 0.0267(3) Uani d . 1 . .
C C7 -0.67424(18) 0.20524(4) 0.18255(19) 0.0388(3) Uani d . 1 . .
H H7A -0.6415 0.2151 0.2855 0.058 Uiso calc R 1 . .
H H7B -0.7501 0.1840 0.1681 0.058 Uiso calc R 1 . .
H H7C -0.7383 0.2236 0.1061 0.058 Uiso calc R 1 . .
C C8 -0.37885(16) 0.17653(3) 0.28661(13) 0.0249(2) Uani d . 1 . .
C C9 -0.21270(15) 0.16463(3) 0.26138(13) 0.0233(2) Uani d . 1 . .
H H9A -0.2522 0.1529 0.1587 0.028 Uiso calc R 1 . .
C C10 -0.11159(16) 0.20013(3) 0.26219(13) 0.0237(2) Uani d . 1 . .
C C11 -0.09947(19) 0.25653(4) 0.12803(18) 0.0384(3) Uani d . 1 . .
H H11A -0.0195 0.2638 0.2321 0.058 Uiso calc R 1 . .
H H11B -0.1873 0.2756 0.0806 0.058 Uiso calc R 1 . .
H H11C -0.0312 0.2526 0.0672 0.058 Uiso calc R 1 . .
C C12 -0.09467(16) 0.13780(3) 0.38687(13) 0.0268(3) Uani d . 1 . .
H H12A -0.1690 0.1176 0.3940 0.032 Uiso calc R 1 . .
H H12B -0.0452 0.1504 0.4870 0.032 Uiso calc R 1 . .
C C13 0.06032(17) 0.12220(3) 0.35425(14) 0.0304(3) Uani d . 1 . .
H H13A 0.0108 0.1073 0.2601 0.036 Uiso calc R 1 . .
H H13B 0.1266 0.1424 0.3354 0.036 Uiso calc R 1 . .
C C14 0.19019(17) 0.09876(3) 0.48780(14) 0.0279(3) Uani d . 1 . .
H H14A 0.1243 0.0782 0.5046 0.034 Uiso calc R 1 . .
H H14B 0.2367 0.1134 0.5826 0.034 Uiso calc R 1 . .
C C15 0.34868(17) 0.08387(3) 0.45879(14) 0.0295(3) Uani d . 1 . .
H H15A 0.3025 0.0687 0.3655 0.035 Uiso calc R 1 . .
H H15B 0.4133 0.1044 0.4398 0.035 Uiso calc R 1 . .
C C16 0.47967(16) 0.06121(3) 0.59449(14) 0.0283(3) Uani d . 1 . .
H H16A 0.4146 0.0409 0.6139 0.034 Uiso calc R 1 . .
H H16B 0.5262 0.0765 0.6875 0.034 Uiso calc R 1 . .
C C17 0.63784(16) 0.04591(3) 0.56685(14) 0.0278(3) Uani d . 1 . .
H H17A 0.7022 0.0662 0.5462 0.033 Uiso calc R 1 . .
H H17B 0.5914 0.0304 0.4746 0.033 Uiso calc R 1 . .
C C18 0.77024(16) 0.02355(3) 0.70403(14) 0.0278(3) Uani d . 1 . .
H H18A 0.8161 0.0390 0.7964 0.033 Uiso calc R 1 . .
H H18B 0.7060 0.0031 0.7243 0.033 Uiso calc R 1 . .
C C19 0.92947(16) 0.00835(3) 0.67688(14) 0.0277(3) Uani d . 1 . .
H H19A 0.8839 -0.0079 0.5869 0.033 Uiso calc R 1 . .
H H19B 0.9910 0.0287 0.6527 0.033 Uiso calc R 1 . .
C C20 1.06521(16) -0.01274(3) 0.81635(14) 0.0292(3) Uani d . 1 . .
H H20A 1.1111 0.0036 0.9062 0.035 Uiso calc R 1 . .
H H20B 1.0035 -0.0330 0.8408 0.035 Uiso calc R 1 . .
C C21 1.22377(17) -0.02808(3) 0.78946(14) 0.0297(3) Uani d . 1 . .
H H21A 1.2842 -0.0079 0.7631 0.036 Uiso calc R 1 . .
H H21B 1.1782 -0.0448 0.7009 0.036 Uiso calc R 1 . .
C C22 1.36085(17) -0.04850(4) 0.93023(15) 0.0319(3) Uani d . 1 . .
H H22A 1.3000 -0.0685 0.9571 0.038 Uiso calc R 1 . .
H H22B 1.4070 -0.0317 1.0185 0.038 Uiso calc R 1 . .
C C23 1.51950(17) -0.06420(4) 0.90372(14) 0.0317(3) Uani d . 1 . .
H H23A 1.5760 -0.0445 0.8706 0.038 Uiso calc R 1 . .
H H23B 1.4744 -0.0822 0.8199 0.038 Uiso calc R 1 . .
C C24 1.66148(17) -0.08248(3) 1.04886(14) 0.0309(3) Uani d . 1 . .
H H24A 1.7070 -0.0644 1.1323 0.037 Uiso calc R 1 . .
H H24B 1.6045 -0.1020 1.0824 0.037 Uiso calc R 1 . .
C C25 1.81995(17) -0.09856(4) 1.02357(15) 0.0318(3) Uani d . 1 . .
H H25A 1.7764 -0.1184 0.9479 0.038 Uiso calc R 1 . .
H H25B 1.8696 -0.0796 0.9800 0.038 Uiso calc R 1 . .
C C26 1.96936(17) -0.11326(3) 1.17273(15) 0.0331(3) Uani d . 1 . .
H H26A 2.0196 -0.0929 1.2450 0.040 Uiso calc R 1 . .
H H26B 1.9174 -0.1306 1.2210 0.040 Uiso calc R 1 . .
C C27 2.1211(2) -0.13226(5) 1.1471(2) 0.0527(4) Uani d . 1 . .
H H27A 2.2105 -0.1408 1.2454 0.079 Uiso calc R 1 . .
H H27B 2.1755 -0.1151 1.1017 0.079 Uiso calc R 1 . .
H H27C 2.0733 -0.1528 1.0778 0.079 Uiso calc R 1 . .

loop_
_atom_site_aniso_label
_atom_site_aniso_U_11
_atom_site_aniso_U_22
_atom_site_aniso_U_33
_atom_site_aniso_U_12
_atom_site_aniso_U_13
_atom_site_aniso_U_23
O1 0.0250(5) 0.0383(5) 0.0285(5) -0.0006(4) 0.0060(4) 0.0013(4)
O2 0.0388(6) 0.0456(5) 0.0359(5) 0.0037(4) 0.0231(4) 0.0053(4)
N1 0.0210(5) 0.0307(5) 0.0285(5) 0.0020(4) 0.0092(4) 0.0081(4)
N2 0.0197(5) 0.0258(5) 0.0348(5) 0.0031(4) 0.0112(4) 0.0009(4)
C1 0.0275(6) 0.0265(6) 0.0246(5) 0.0091(5) 0.0074(5) 0.0048(4)
C2 0.0447(8) 0.0452(8) 0.0309(7) 0.0174(6) 0.0166(6) 0.0137(6)
C3 0.0656(11) 0.0486(9) 0.0249(7) 0.0224(8) 0.0106(7) 0.0087(6)
C4 0.0545(10) 0.0342(7) 0.0314(7) 0.0090(7) -0.0074(7) -0.0003(6)
C5 0.0319(7) 0.0271(6) 0.0408(7) 0.0028(5) 0.0000(6) 0.0011(5)
C6 0.0249(6) 0.0203(5) 0.0288(6) 0.0065(4) 0.0052(5) 0.0019(4)
C7 0.0238(7) 0.0365(7) 0.0601(9) 0.0034(5) 0.0215(7) 0.0009(6)
C8 0.0238(6) 0.0231(5) 0.0279(6) -0.0004(4) 0.0110(5) -0.0012(4)
C9 0.0223(6) 0.0246(5) 0.0216(5) 0.0048(4) 0.0080(4) 0.0023(4)
C10 0.0220(6) 0.0276(5) 0.0236(5) 0.0057(4) 0.0116(5) 0.0027(4)
C11 0.0294(7) 0.0373(7) 0.0492(8) -0.0004(5) 0.0171(6) 0.0144(6)
C12 0.0269(6) 0.0282(6) 0.0248(5) 0.0070(5) 0.0102(5) 0.0076(4)
C13 0.0315(7) 0.0328(6) 0.0271(6) 0.0122(5) 0.0125(5) 0.0085(5)
C14 0.0280(6) 0.0282(6) 0.0273(6) 0.0082(5) 0.0111(5) 0.0059(5)
C15 0.0283(7) 0.0311(6) 0.0292(6) 0.0088(5) 0.0120(5) 0.0067(5)
C16 0.0247(6) 0.0318(6) 0.0274(6) 0.0073(5) 0.0098(5) 0.0049(5)
C17 0.0244(6) 0.0303(6) 0.0275(6) 0.0067(5) 0.0097(5) 0.0042(5)
C18 0.0248(6) 0.0297(6) 0.0289(6) 0.0060(5) 0.0111(5) 0.0054(5)
C19 0.0247(6) 0.0295(6) 0.0283(6) 0.0070(5) 0.0103(5) 0.0037(5)
C20 0.0254(6) 0.0327(6) 0.0294(6) 0.0069(5) 0.0113(5) 0.0067(5)
C21 0.0269(6) 0.0341(6) 0.0280(6) 0.0081(5) 0.0113(5) 0.0055(5)
C22 0.0274(7) 0.0370(7) 0.0319(6) 0.0096(5) 0.0128(5) 0.0077(5)
C23 0.0284(7) 0.0367(6) 0.0303(6) 0.0103(5) 0.0124(5) 0.0062(5)
C24 0.0281(7) 0.0342(6) 0.0306(6) 0.0084(5) 0.0124(5) 0.0048(5)
C25 0.0291(7) 0.0332(6) 0.0341(6) 0.0090(5) 0.0140(6) 0.0044(5)
C26 0.0275(7) 0.0293(6) 0.0374(7) 0.0039(5) 0.0083(6) 0.0017(5)
C27 0.0346(8) 0.0525(9) 0.0647(10) 0.0169(7) 0.0145(8) 0.0033(8)

loop_
_atom_type_symbol
_atom_type_description
_atom_type_scat_dispersion_real
_atom_type_scat_dispersion_imag
_atom_type_scat_source
C C 0.0033 0.0016 'International Tables Vol C Tables 4.2.6.8 and 6.1.1.4'
H H 0.0000 0.0000 'International Tables Vol C Tables 4.2.6.8 and 6.1.1.4'
N N 0.0061 0.0033 'International Tables Vol C Tables 4.2.6.8 and 6.1.1.4'
O O 0.0106 0.0060 'International Tables Vol C Tables 4.2.6.8 and 6.1.1.4'

loop_
_geom_angle_atom_site_label_1
_geom_angle_atom_site_label_2
_geom_angle_atom_site_label_3
_geom_angle_site_symmetry_1
_geom_angle_site_symmetry_3
_geom_angle
_geom_angle_publ_flag
C10 N1 C1 . . 122.93(10) ?
C10 N1 C11 . . 117.97(10) ?
C1 N1 C11 . . 118.81(10) ?
C8 N2 C6 . . 123.12(10) ?
C8 N2 C7 . . 117.24(10) ?
C6 N2 C7 . . 119.16(10) ?
C6 C1 C2 . . 119.60(12) ?
C6 C1 N1 . . 121.90(10) ?
C2 C1 N1 . . 118.48(12) ?
C3 C2 C1 . . 120.87(15) ?
C3 C2 H2 . . 119.6 ?
C1 C2 H2 . . 119.6 ?
C4 C3 C2 . . 119.58(14) ?
C4 C3 H3 . . 120.2 ?
C2 C3 H3 . . 120.2 ?
C3 C4 C5 . . 120.28(14) ?
C3 C4 H4 . . 119.9 ?
C5 C4 H4 . . 119.9 ?
C4 C5 C6 . . 120.98(14) ?
C4 C5 H5 . . 119.5 ?
C6 C5 H5 . . 119.5 ?
C5 C6 C1 . . 118.67(12) ?
C5 C6 N2 . . 119.41(12) ?
C1 C6 N2 . . 121.91(11) ?
N2 C7 H7A . . 109.5 ?
N2 C7 H7B . . 109.5 ?
H7A C7 H7B . . 109.5 ?
N2 C7 H7C . . 109.5 ?
H7A C7 H7C . . 109.5 ?
H7B C7 H7C . . 109.5 ?
O2 C8 N2 . . 121.78(11) ?
O2 C8 C9 . . 122.36(11) ?
N2 C8 C9 . . 115.83(10) ?
C12 C9 C10 . . 111.73(10) ?
C12 C9 C8 . . 111.91(9) ?
C10 C9 C8 . . 105.74(9) ?
C12 C9 H9A . . 109.1 ?
C10 C9 H9A . . 109.1 ?
C8 C9 H9A . . 109.1 ?
O1 C10 N1 . . 121.80(11) ?
O1 C10 C9 . . 122.55(10) ?
N1 C10 C9 . . 115.60(10) ?
N1 C11 H11A . . 109.5 ?
N1 C11 H11B . . 109.5 ?
H11A C11 H11B . . 109.5 ?
N1 C11 H11C . . 109.5 ?
H11A C11 H11C . . 109.5 ?
H11B C11 H11C . . 109.5 ?
C9 C12 C13 . . 112.87(9) ?
C9 C12 H12A . . 109.0 ?
C13 C12 H12A . . 109.0 ?
C9 C12 H12B . . 109.0 ?
C13 C12 H12B . . 109.0 ?
H12A C12 H12B . . 107.8 ?
C14 C13 C12 . . 112.94(9) ?
C14 C13 H13A . . 109.0 ?
C12 C13 H13A . . 109.0 ?
C14 C13 H13B . . 109.0 ?
C12 C13 H13B . . 109.0 ?
H13A C13 H13B . . 107.8 ?
C13 C14 C15 . . 113.52(10) ?
C13 C14 H14A . . 108.9 ?
C15 C14 H14A . . 108.9 ?
C13 C14 H14B . . 108.9 ?
C15 C14 H14B . . 108.9 ?
H14A C14 H14B . . 107.7 ?
C16 C15 C14 . . 113.04(10) ?
C16 C15 H15A . . 109.0 ?
C14 C15 H15A . . 109.0 ?
C16 C15 H15B . . 109.0 ?
C14 C15 H15B . . 109.0 ?
H15A C15 H15B . . 107.8 ?
C15 C16 C17 . . 113.69(10) ?
C15 C16 H16A . . 108.8 ?
C17 C16 H16A . . 108.8 ?
C15 C16 H16B . . 108.8 ?
C17 C16 H16B . . 108.8 ?
H16A C16 H16B . . 107.7 ?
C16 C17 C18 . . 113.56(10) ?
C16 C17 H17A . . 108.9 ?
C18 C17 H17A . . 108.9 ?
C16 C17 H17B . . 108.9 ?
C18 C17 H17B . . 108.9 ?
H17A C17 H17B . . 107.7 ?
C19 C18 C17 . . 113.64(10) ?
C19 C18 H18A . . 108.8 ?
C17 C18 H18A . . 108.8 ?
C19 C18 H18B . . 108.8 ?
C17 C18 H18B . . 108.8 ?
H18A C18 H18B . . 107.7 ?
C20 C19 C18 . . 113.56(10) ?
C20 C19 H19A . . 108.9 ?
C18 C19 H19A . . 108.9 ?
C20 C19 H19B . . 108.9 ?
C18 C19 H19B . . 108.9 ?
H19A C19 H19B . . 107.7 ?
C21 C20 C19 . . 113.71(10) ?
C21 C20 H20A . . 108.8 ?
C19 C20 H20A . . 108.8 ?
C21 C20 H20B . . 108.8 ?
C19 C20 H20B . . 108.8 ?
H20A C20 H20B . . 107.7 ?
C20 C21 C22 . . 113.51(10) ?
C20 C21 H21A . . 108.9 ?
C22 C21 H21A . . 108.9 ?
C20 C21 H21B . . 108.9 ?
C22 C21 H21B . . 108.9 ?
H21A C21 H21B . . 107.7 ?
C21 C22 C23 . . 113.81(10) ?
C21 C22 H22A . . 108.8 ?
C23 C22 H22A . . 108.8 ?
C21 C22 H22B . . 108.8 ?
C23 C22 H22B . . 108.8 ?
H22A C22 H22B . . 107.7 ?
C22 C23 C24 . . 113.20(10) ?
C22 C23 H23A . . 108.9 ?
C24 C23 H23A . . 108.9 ?
C22 C23 H23B . . 108.9 ?
C24 C23 H23B . . 108.9 ?
H23A C23 H23B . . 107.8 ?
C25 C24 C23 . . 113.73(10) ?
C25 C24 H24A . . 108.8 ?
C23 C24 H24A . . 108.8 ?
C25 C24 H24B . . 108.8 ?
C23 C24 H24B . . 108.8 ?
H24A C24 H24B . . 107.7 ?
C26 C25 C24 . . 113.24(10) ?
C26 C25 H25A . . 108.9 ?
C24 C25 H25A . . 108.9 ?
C26 C25 H25B . . 108.9 ?
C24 C25 H25B . . 108.9 ?
H25A C25 H25B . . 107.7 ?
C27 C26 C25 . . 113.80(12) ?
C27 C26 H26A . . 108.8 ?
C25 C26 H26A . . 108.8 ?
C27 C26 H26B . . 108.8 ?
C25 C26 H26B . . 108.8 ?
H26A C26 H26B . . 107.7 ?
C26 C27 H27A . . 109.5 ?
C26 C27 H27B . . 109.5 ?
H27A C27 H27B . . 109.5 ?
C26 C27 H27C . . 109.5 ?
H27A C27 H27C . . 109.5 ?
H27B C27 H27C . . 109.5 ?

loop_
_geom_bond_atom_site_label_1
_geom_bond_atom_site_label_2
_geom_bond_site_symmetry_2
_geom_bond_distance
_geom_bond_publ_flag
O1 C10 . 1.2197(14) ?
O2 C8 . 1.2206(14) ?
N1 C10 . 1.3640(14) ?
N1 C1 . 1.4235(16) ?
N1 C11 . 1.4676(16) ?
N2 C8 . 1.3676(15) ?
N2 C6 . 1.4208(15) ?
N2 C7 . 1.4690(16) ?
C1 C6 . 1.3975(18) ?
C1 C2 . 1.3976(17) ?
C2 C3 . 1.380(2) ?
C2 H2 . 0.9300 ?
C3 C4 . 1.380(2) ?
C3 H3 . 0.9300 ?
C4 C5 . 1.382(2) ?
C4 H4 . 0.9300 ?
C5 C6 . 1.3964(18) ?
C5 H5 . 0.9300 ?
C7 H7A . 0.9600 ?
C7 H7B . 0.9600 ?
C7 H7C . 0.9600 ?
C8 C9 . 1.5298(16) ?
C9 C12 . 1.5230(15) ?
C9 C10 . 1.5266(16) ?
C9 H9A . 0.9800 ?
C11 H11A . 0.9600 ?
C11 H11B . 0.9600 ?
C11 H11C . 0.9600 ?
C12 C13 . 1.5264(16) ?
C12 H12A . 0.9700 ?
C12 H12B . 0.9700 ?
C13 C14 . 1.5210(16) ?
C13 H13A . 0.9700 ?
C13 H13B . 0.9700 ?
C14 C15 . 1.5248(16) ?
C14 H14A . 0.9700 ?
C14 H14B . 0.9700 ?
C15 C16 . 1.5195(16) ?
C15 H15A . 0.9700 ?
C15 H15B . 0.9700 ?
C16 C17 . 1.5209(16) ?
C16 H16A . 0.9700 ?
C16 H16B . 0.9700 ?
C17 C18 . 1.5254(16) ?
C17 H17A . 0.9700 ?
C17 H17B . 0.9700 ?
C18 C19 . 1.5252(16) ?
C18 H18A . 0.9700 ?
C18 H18B . 0.9700 ?
C19 C20 . 1.5233(16) ?
C19 H19A . 0.9700 ?
C19 H19B . 0.9700 ?
C20 C21 . 1.5207(16) ?
C20 H20A . 0.9700 ?
C20 H20B . 0.9700 ?
C21 C22 . 1.5223(17) ?
C21 H21A . 0.9700 ?
C21 H21B . 0.9700 ?
C22 C23 . 1.5244(17) ?
C22 H22A . 0.9700 ?
C22 H22B . 0.9700 ?
C23 C24 . 1.5251(17) ?
C23 H23A . 0.9700 ?
C23 H23B . 0.9700 ?
C24 C25 . 1.5222(17) ?
C24 H24A . 0.9700 ?
C24 H24B . 0.9700 ?
C25 C26 . 1.5205(17) ?
C25 H25A . 0.9700 ?
C25 H25B . 0.9700 ?
C26 C27 . 1.5196(19) ?
C26 H26A . 0.9700 ?
C26 H26B . 0.9700 ?
C27 H27A . 0.9600 ?
C27 H27B . 0.9600 ?
C27 H27C . 0.9600 ?

loop_
_geom_torsion_atom_site_label_1
_geom_torsion_atom_site_label_2
_geom_torsion_atom_site_label_3
_geom_torsion_atom_site_label_4
_geom_torsion_site_symmetry_1
_geom_torsion_site_symmetry_2
_geom_torsion_site_symmetry_3
_geom_torsion_site_symmetry_4
_geom_torsion
_geom_torsion_publ_flag
C10 N1 C1 C6 . . . . 50.83(16) ?
C11 N1 C1 C6 . . . . -135.46(12) ?
C10 N1 C1 C2 . . . . -130.67(12) ?
C11 N1 C1 C2 . . . . 43.04(16) ?
C6 C1 C2 C3 . . . . -0.15(19) ?
N1 C1 C2 C3 . . . . -178.69(12) ?
C1 C2 C3 C4 . . . . 1.4(2) ?
C2 C3 C4 C5 . . . . -1.4(2) ?
C3 C4 C5 C6 . . . . 0.0(2) ?
C4 C5 C6 C1 . . . . 1.23(18) ?
C4 C5 C6 N2 . . . . -179.85(11) ?
C2 C1 C6 C5 . . . . -1.16(17) ?
N1 C1 C6 C5 . . . . 177.32(11) ?
C2 C1 C6 N2 . . . . 179.94(11) ?
N1 C1 C6 N2 . . . . -1.57(17) ?
C8 N2 C6 C5 . . . . 132.06(12) ?
C7 N2 C6 C5 . . . . -39.70(15) ?
C8 N2 C6 C1 . . . . -49.05(16) ?
C7 N2 C6 C1 . . . . 139.19(12) ?
C6 N2 C8 O2 . . . . -176.04(11) ?
C7 N2 C8 O2 . . . . -4.13(17) ?
C6 N2 C8 C9 . . . . 6.17(15) ?
C7 N2 C8 C9 . . . . 178.07(10) ?
O2 C8 C9 C12 . . . . 14.88(16) ?
N2 C8 C9 C12 . . . . -167.34(10) ?
O2 C8 C9 C10 . . . . -106.98(12) ?
N2 C8 C9 C10 . . . . 70.80(12) ?
C1 N1 C10 O1 . . . . 177.18(11) ?
C11 N1 C10 O1 . . . . 3.42(17) ?
C1 N1 C10 C9 . . . . -5.49(16) ?
C11 N1 C10 C9 . . . . -179.24(10) ?
C12 C9 C10 O1 . . . . -16.10(15) ?
C8 C9 C10 O1 . . . . 105.89(12) ?
C12 C9 C10 N1 . . . . 166.59(9) ?
C8 C9 C10 N1 . . . . -71.43(12) ?
C10 C9 C12 C13 . . . . -68.09(13) ?
C8 C9 C12 C13 . . . . 173.55(10) ?
C9 C12 C13 C14 . . . . 173.66(10) ?
C12 C13 C14 C15 . . . . -178.37(10) ?
C13 C14 C15 C16 . . . . 178.71(11) ?
C14 C15 C16 C17 . . . . 179.55(10) ?
C15 C16 C17 C18 . . . . 179.34(10) ?
C16 C17 C18 C19 . . . . -179.70(10) ?
C17 C18 C19 C20 . . . . 177.81(10) ?
C18 C19 C20 C21 . . . . 179.76(10) ?
C19 C20 C21 C22 . . . . 178.91(11) ?
C20 C21 C22 C23 . . . . 179.57(11) ?
C21 C22 C23 C24 . . . . 176.41(11) ?
C22 C23 C24 C25 . . . . 179.53(11) ?
C23 C24 C25 C26 . . . . 174.22(11) ?
C24 C25 C26 C27 . . . . 175.17(12) ?

loop_
_cod_related_entry_id
_cod_related_entry_database
_cod_related_entry_code
1 ChemSpider 30656652
